data_4035365
loop_
_publ_author_name
'Dong, Chao-Chen'
'Xiang, Jun-Feng'
'Xu, Li-Jin'
'Gong, Han-Yuan'

_publ_section_title
;
 From CO<sub>2</sub> to 4 H-Quinolizin-4-ones: A One-Pot Multicomponent
 Approach via Ag<sub>2</sub>O/Cs<sub>2</sub>CO<sub>3</sub> Orthogonal
 Tandem Catalysis.
;
_journal_issue 16
_journal_name_full 'The Journal of organic chemistry'
_journal_page_first 9561
_journal_page_last 9567
_journal_paper_doi 10.1021/acs.joc.8b01206
_journal_volume 83
_journal_year 2018
_chemical_formula_sum 'C24 H30 N O4'
_chemical_formula_weight 396.49
_space_group_crystal_system triclinic
_space_group_IT_number 2
_space_group_name_Hall '-P 1'
_space_group_name_H-M_alt 'P -1'
_atom_sites_solution_hydrogens geom
_audit_creation_method SHELXL-2014
_cell_angle_alpha 86.63(3)
_cell_angle_beta 73.04(3)
_cell_angle_gamma 82.14(3)
_cell_formula_units_Z 2
_cell_length_a 8.7892(18)
_cell_length_b 9.969(2)
_cell_length_c 13.277(3)
_cell_measurement_reflns_used 3825
_cell_measurement_temperature 173.1500
_cell_measurement_theta_max 24.998
_cell_measurement_theta_min 2.063
_cell_volume 1102.1(4)
_computing_cell_refinement 'CrystalClear (Rigaku Inc., 2007)'
_computing_data_collection 'CrystalClear (Rigaku Inc., 2007)'
_computing_data_reduction 'CrystalClear (Rigaku Inc., 2007)'
_computing_structure_refinement 'SHELXL-2014 (Sheldrick, 2014)'
_computing_structure_solution 'SHELXL-2014 (Sheldrick, 2014)'
_diffrn_ambient_temperature 173.1500
_diffrn_detector_area_resol_mean 28.5714
_diffrn_measured_fraction_theta_full 0.959
_diffrn_measured_fraction_theta_max 0.983
_diffrn_measurement_device
;
Saturn724+ (2x2 bin mode)
;
_diffrn_measurement_method dtprofit.ref
_diffrn_radiation_type MoK\a
_diffrn_radiation_wavelength 0.71073
_diffrn_reflns_av_R_equivalents 0.0338
_diffrn_reflns_av_unetI/netI 0.0389
_diffrn_reflns_Laue_measured_fraction_full 0.959
_diffrn_reflns_Laue_measured_fraction_max 0.983
_diffrn_reflns_limit_h_max 10
_diffrn_reflns_limit_h_min -10
_diffrn_reflns_limit_k_max 11
_diffrn_reflns_limit_k_min -11
_diffrn_reflns_limit_l_max 12
_diffrn_reflns_limit_l_min -15
_diffrn_reflns_number 7779
_diffrn_reflns_point_group_measured_fraction_full 0.959
_diffrn_reflns_point_group_measured_fraction_max 0.983
_diffrn_reflns_theta_full 25.242
_diffrn_reflns_theta_max 24.998
_diffrn_reflns_theta_min 2.063
_exptl_absorpt_coefficient_mu 0.081
_exptl_absorpt_correction_T_max 0.0000
_exptl_absorpt_correction_T_min 0.0000
_exptl_absorpt_correction_type none
_exptl_crystal_colour orange
_exptl_crystal_density_diffrn 1.195
_exptl_crystal_description block
_exptl_crystal_F_000 426
_exptl_crystal_size_max 0.21
_exptl_crystal_size_mid 0.16
_exptl_crystal_size_min 0.04
_refine_diff_density_max 0.773
_refine_diff_density_min -0.494
_refine_diff_density_rms 0.065
_refine_ls_extinction_method none
_refine_ls_goodness_of_fit_ref 1.003
_refine_ls_hydrogen_treatment constr
_refine_ls_matrix_type full
_refine_ls_number_parameters 262
_refine_ls_number_reflns 3825
_refine_ls_number_restraints 3
_refine_ls_restrained_S_all 1.022
_refine_ls_R_factor_all 0.0866
_refine_ls_R_factor_gt 0.0802
_refine_ls_shift/su_max 0.000
_refine_ls_shift/su_mean 0.000
_refine_ls_structure_factor_coef Fsqd
_refine_ls_weighting_details 'w=1/[\s^2^(Fo^2^)+(0.0743P)^2^+2.0000P] where P=(Fo^2^+2Fc^2^)/3'
_refine_ls_weighting_scheme calc
_refine_ls_wR_factor_gt 0.1852
_refine_ls_wR_factor_ref 0.1922
_reflns_Friedel_coverage 0.000
_reflns_number_gt 3485
_reflns_number_total 3825
_reflns_threshold_expression 'I > 2\s(I)'
_cod_data_source_file jo8b01206_si_007.cif
_cod_data_source_block C
_cod_depositor_comments
;
The following automatic conversions were performed:

data item '_exptl_absorpt_correction_type' value 'None' was changed
to 'none' in accordance with the
/home/data/users/saulius/crontab/automatic-downloads/current/ACS/lib/dictionaries/cif_core.dic
dictionary named 'cif_core.dic' version 2.4.2 last updated on
2011-04-26.

Automatic conversion script
Id: cif_fix_values 6909 2019-04-08 15:41:33Z antanas 
;
_cod_original_cell_volume 1102.0(4)
_cod_database_code 4035365
_shelx_space_group_comment
;
The symmetry employed for this shelxl refinement is uniquely defined
by the following loop, which should always be used as a source of
symmetry information in preference to the above space-group names.
They are only intended as comments.
;
_shelxl_version_number 2014-3

loop_
_space_group_symop_operation_xyz
'x, y, z'
'-x, -y, -z'

loop_
_atom_site_label
_atom_site_type_symbol
_atom_site_fract_x
_atom_site_fract_y
_atom_site_fract_z
_atom_site_U_iso_or_equiv
_atom_site_adp_type
_atom_site_occupancy
_atom_site_site_symmetry_order
_atom_site_calc_flag
_atom_site_refinement_flags_posn
_atom_site_refinement_flags_adp
N1 N 0.0281(3) 0.7693(2) 0.45331(19) 0.0305(5) Uani 1 1 d . .
O1 O 0.1547(2) 0.6523(2) 0.23692(16) 0.0388(5) Uani 1 1 d . .
O2 O 0.3995(2) 0.7182(2) 0.17172(15) 0.0323(5) Uani 1 1 d . .
O3 O 0.2787(2) 0.8901(2) 0.52129(17) 0.0370(5) Uani 1 1 d . .
O4 O 0.4801(2) 0.84605(19) 0.59568(15) 0.0307(5) Uani 1 1 d . .
C1 C 0.0228(4) 0.8808(3) 0.3764(3) 0.0424(8) Uani 1 1 d . .
H1A H 0.1248 0.8776 0.3238 0.064 Uiso 1 1 calc R U
H1B H -0.0589 0.8719 0.3434 0.064 Uiso 1 1 calc R U
H1C H -0.0009 0.9658 0.4117 0.064 Uiso 1 1 calc R U
C2 C -0.1079(3) 0.7585(4) 0.5342(3) 0.0406(8) Uani 1 1 d . .
H2A H -0.2014 0.8150 0.5343 0.049 Uiso 1 1 calc R U
C3 C -0.1096(4) 0.6680(4) 0.6137(3) 0.0458(9) Uani 1 1 d . .
H3A H -0.2033 0.6610 0.6678 0.055 Uiso 1 1 calc R U
C4 C 0.0316(4) 0.5849(3) 0.6134(2) 0.0425(8) Uani 1 1 d . .
H4A H 0.0337 0.5227 0.6682 0.051 Uiso 1 1 calc R U
C5 C 0.1666(4) 0.5956(3) 0.5320(2) 0.0330(7) Uani 1 1 d . .
H5A H 0.2612 0.5417 0.5331 0.040 Uiso 1 1 calc R U
C6 C 0.1669(3) 0.6853(3) 0.4469(2) 0.0268(6) Uani 1 1 d . .
C7 C 0.3040(3) 0.6870(3) 0.3543(2) 0.0256(6) Uani 1 1 d . .
C8 C 0.4633(3) 0.6753(3) 0.3664(2) 0.0270(6) Uani 1 1 d . .
C9 C 0.5022(3) 0.7240(3) 0.4480(2) 0.0293(6) Uani 1 1 d . .
H9A H 0.6012 0.6891 0.4569 0.035 Uiso 1 1 calc R U
C10 C 0.4059(3) 0.8243(3) 0.5223(2) 0.0269(6) Uani 1 1 d . .
C11 C 0.3960(3) 0.9478(3) 0.6722(2) 0.0338(7) Uani 1 1 d . .
H11A H 0.2960 0.9189 0.7156 0.041 Uiso 1 1 calc R U
H11B H 0.3717 1.0325 0.6369 0.041 Uiso 1 1 calc R U
C12 C 0.5017(4) 0.9664(4) 0.7388(3) 0.0474(8) Uani 1 1 d . .
H12A H 0.4484 1.0337 0.7905 0.071 Uiso 1 1 calc R U
H12B H 0.5246 0.8821 0.7736 0.071 Uiso 1 1 calc R U
H12C H 0.6000 0.9952 0.6952 0.071 Uiso 1 1 calc R U
C13 C 0.2757(3) 0.6828(3) 0.2533(2) 0.0289(6) Uani 1 1 d . .
C14 C 0.3970(4) 0.6850(4) 0.0682(2) 0.0433(8) Uani 1 1 d . .
H14A H 0.3066 0.7374 0.0505 0.052 Uiso 1 1 calc R U
H14B H 0.3878 0.5896 0.0653 0.052 Uiso 1 1 calc R U
C15 C 0.5515(5) 0.7184(5) -0.0072(3) 0.0602(11) Uani 1 1 d . .
H15A H 0.5544 0.6976 -0.0775 0.090 Uiso 1 1 calc R U
H15B H 0.5590 0.8131 -0.0036 0.090 Uiso 1 1 calc R U
H15C H 0.6399 0.6660 0.0112 0.090 Uiso 1 1 calc R U
C16 C 0.5973(3) 0.5985(3) 0.2849(2) 0.0271(6) Uani 1 1 d . .
C17 C 0.5827(3) 0.4699(3) 0.2560(2) 0.0334(7) Uani 1 1 d . .
H17A H 0.4895 0.4310 0.2876 0.040 Uiso 1 1 calc R U
C18 C 0.7058(4) 0.3999(3) 0.1805(3) 0.0404(7) Uani 1 1 d . .
H18A H 0.6952 0.3138 0.1620 0.048 Uiso 1 1 calc R U
C19 C 0.8445(4) 0.4564(3) 0.1321(2) 0.0392(7) Uani 1 1 d . .
H19A H 0.9259 0.4095 0.0802 0.047 Uiso 1 1 calc R U
C20 C 0.8619(3) 0.5827(4) 0.1610(2) 0.0387(7) Uani 1 1 d . .
H20A H 0.9556 0.6208 0.1291 0.046 Uiso 1 1 calc R U
C21 C 0.7394(3) 0.6531(3) 0.2379(2) 0.0336(7) Uani 1 1 d . .
H21A H 0.7525 0.7375 0.2581 0.040 Uiso 1 1 calc R U
C22 C 0.9880(12) 0.0569(11) 0.0398(7) 0.165(4) Uani 1 1 d D .
H22A H 0.9985 0.1431 0.0021 0.198 Uiso 1 1 calc R U
H22B H 0.8807 0.0617 0.0880 0.198 Uiso 1 1 calc R U
C23 C 1.0999(12) 0.0341(9) 0.0969(6) 0.161(4) Uani 1 1 d D .
H23C H 1.2058 0.0276 0.0467 0.193 Uiso 1 1 calc R U
H23D H 1.0890 -0.0538 0.1318 0.193 Uiso 1 1 calc R U
C24 C 1.0955(6) 0.1316(5) 0.1767(4) 0.0713(12) Uani 1 1 d D .
H24A H 1.1792 0.1022 0.2090 0.107 Uiso 1 1 calc R U
H24B H 1.1109 0.2190 0.1439 0.107 Uiso 1 1 calc R U
H24C H 0.9935 0.1372 0.2294 0.107 Uiso 1 1 calc R U

loop_
_atom_site_aniso_label
_atom_site_aniso_U_11
_atom_site_aniso_U_22
_atom_site_aniso_U_33
_atom_site_aniso_U_23
_atom_site_aniso_U_13
_atom_site_aniso_U_12
N1 0.0193(11) 0.0377(13) 0.0354(13) -0.0068(10) -0.0090(10) -0.0021(10)
O1 0.0293(11) 0.0537(13) 0.0394(12) -0.0016(10) -0.0149(9) -0.0147(9)
O2 0.0268(10) 0.0420(12) 0.0288(10) 0.0009(8) -0.0075(8) -0.0093(8)
O3 0.0264(11) 0.0366(11) 0.0505(13) -0.0139(10) -0.0160(9) 0.0038(9)
O4 0.0264(10) 0.0325(10) 0.0362(11) -0.0069(8) -0.0126(8) -0.0036(8)
C1 0.0329(16) 0.0411(18) 0.0496(19) -0.0019(15) -0.0126(14) 0.0098(13)
C2 0.0217(14) 0.057(2) 0.0437(18) -0.0187(16) -0.0051(13) -0.0090(13)
C3 0.0362(18) 0.065(2) 0.0356(17) -0.0130(16) 0.0013(14) -0.0252(16)
C4 0.051(2) 0.0489(19) 0.0322(16) 0.0007(14) -0.0112(14) -0.0251(16)
C5 0.0361(16) 0.0337(15) 0.0338(15) -0.0002(12) -0.0144(13) -0.0101(12)
C6 0.0211(13) 0.0292(14) 0.0330(14) -0.0041(11) -0.0110(11) -0.0047(11)
C7 0.0200(13) 0.0272(13) 0.0301(14) -0.0014(11) -0.0076(11) -0.0032(10)
C8 0.0222(13) 0.0257(13) 0.0337(15) 0.0003(11) -0.0090(11) -0.0036(10)
C9 0.0202(13) 0.0283(14) 0.0412(16) -0.0050(12) -0.0120(12) -0.0003(11)
C10 0.0199(13) 0.0273(14) 0.0353(15) -0.0013(11) -0.0096(11) -0.0048(11)
C11 0.0322(15) 0.0335(15) 0.0345(15) -0.0075(12) -0.0062(12) -0.0046(12)
C12 0.054(2) 0.051(2) 0.0435(19) -0.0092(15) -0.0206(16) -0.0102(16)
C13 0.0244(14) 0.0292(14) 0.0346(15) -0.0003(11) -0.0098(12) -0.0051(11)
C14 0.0418(18) 0.057(2) 0.0323(16) -0.0005(14) -0.0128(14) -0.0071(15)
C15 0.060(2) 0.084(3) 0.0345(18) 0.0050(18) -0.0067(17) -0.021(2)
C16 0.0212(13) 0.0299(14) 0.0322(14) -0.0028(11) -0.0108(11) -0.0018(11)
C17 0.0277(14) 0.0329(15) 0.0404(16) -0.0041(12) -0.0098(12) -0.0046(12)
C18 0.0416(18) 0.0329(16) 0.0466(18) -0.0112(13) -0.0133(15) 0.0012(13)
C19 0.0311(16) 0.0475(18) 0.0362(16) -0.0092(14) -0.0085(13) 0.0059(13)
C20 0.0218(14) 0.058(2) 0.0361(16) -0.0040(14) -0.0071(12) -0.0070(13)
C21 0.0266(14) 0.0381(16) 0.0386(16) -0.0083(13) -0.0113(12) -0.0050(12)
C22 0.181(9) 0.191(10) 0.130(7) -0.068(6) -0.055(7) 0.005(7)
C23 0.232(11) 0.163(8) 0.095(5) -0.034(5) -0.027(6) -0.080(8)
C24 0.073(3) 0.075(3) 0.073(3) 0.002(2) -0.030(2) -0.014(2)

loop_
_atom_type_symbol
_atom_type_description
_atom_type_scat_dispersion_real
_atom_type_scat_dispersion_imag
_atom_type_scat_source
C C 0.0033 0.0016 'International Tables Vol C Tables 4.2.6.8 and 6.1.1.4'
H H 0.0000 0.0000 'International Tables Vol C Tables 4.2.6.8 and 6.1.1.4'
N N 0.0061 0.0033 'International Tables Vol C Tables 4.2.6.8 and 6.1.1.4'
O O 0.0106 0.0060 'International Tables Vol C Tables 4.2.6.8 and 6.1.1.4'

loop_
_geom_angle_atom_site_label_1
_geom_angle_atom_site_label_2
_geom_angle_atom_site_label_3
_geom_angle
_geom_angle_site_symmetry_1
_geom_angle_site_symmetry_3
C2 N1 C6 121.7(3) . .
C2 N1 C1 117.3(3) . .
C6 N1 C1 120.8(2) . .
C13 O2 C14 116.0(2) . .
C10 O4 C11 115.6(2) . .
N1 C1 H1A 109.5 . .
N1 C1 H1B 109.5 . .
H1A C1 H1B 109.5 . .
N1 C1 H1C 109.5 . .
H1A C1 H1C 109.5 . .
H1B C1 H1C 109.5 . .
C3 C2 N1 121.4(3) . .
C3 C2 H2A 119.3 . .
N1 C2 H2A 119.3 . .
C2 C3 C4 118.9(3) . .
C2 C3 H3A 120.6 . .
C4 C3 H3A 120.6 . .
C5 C4 C3 119.3(3) . .
C5 C4 H4A 120.3 . .
C3 C4 H4A 120.3 . .
C4 C5 C6 122.0(3) . .
C4 C5 H5A 119.0 . .
C6 C5 H5A 119.0 . .
N1 C6 C5 116.5(3) . .
N1 C6 C7 120.9(2) . .
C5 C6 C7 122.6(2) . .
C13 C7 C8 122.4(2) . .
C13 C7 C6 117.4(2) . .
C8 C7 C6 119.6(2) . .
C9 C8 C7 125.4(2) . .
C9 C8 C16 116.6(2) . .
C7 C8 C16 117.9(2) . .
C8 C9 C10 126.8(2) . .
C8 C9 H9A 116.6 . .
C10 C9 H9A 116.6 . .
O3 C10 O4 121.1(2) . .
O3 C10 C9 127.8(3) . .
O4 C10 C9 111.0(2) . .
O4 C11 C12 107.8(2) . .
O4 C11 H11A 110.2 . .
C12 C11 H11A 110.2 . .
O4 C11 H11B 110.2 . .
C12 C11 H11B 110.2 . .
H11A C11 H11B 108.5 . .
C11 C12 H12A 109.5 . .
C11 C12 H12B 109.5 . .
H12A C12 H12B 109.5 . .
C11 C12 H12C 109.5 . .
H12A C12 H12C 109.5 . .
H12B C12 H12C 109.5 . .
O1 C13 O2 120.4(3) . .
O1 C13 C7 126.2(3) . .
O2 C13 C7 113.4(2) . .
O2 C14 C15 106.9(3) . .
O2 C14 H14A 110.3 . .
C15 C14 H14A 110.3 . .
O2 C14 H14B 110.3 . .
C15 C14 H14B 110.3 . .
H14A C14 H14B 108.6 . .
C14 C15 H15A 109.5 . .
C14 C15 H15B 109.5 . .
H15A C15 H15B 109.5 . .
C14 C15 H15C 109.5 . .
H15A C15 H15C 109.5 . .
H15B C15 H15C 109.5 . .
C17 C16 C21 118.6(3) . .
C17 C16 C8 120.5(2) . .
C21 C16 C8 120.9(2) . .
C18 C17 C16 120.4(3) . .
C18 C17 H17A 119.8 . .
C16 C17 H17A 119.8 . .
C19 C18 C17 120.6(3) . .
C19 C18 H18A 119.7 . .
C17 C18 H18A 119.7 . .
C20 C19 C18 119.8(3) . .
C20 C19 H19A 120.1 . .
C18 C19 H19A 120.1 . .
C19 C20 C21 120.0(3) . .
C19 C20 H20A 120.0 . .
C21 C20 H20A 120.0 . .
C20 C21 C16 120.7(3) . .
C20 C21 H21A 119.7 . .
C16 C21 H21A 119.7 . .
C23 C22 C22 111.4(9) . 2_755
C23 C22 H22A 109.4 . .
C22 C22 H22A 109.4 2_755 .
C23 C22 H22B 109.4 . .
C22 C22 H22B 109.4 2_755 .
H22A C22 H22B 108.0 . .
C22 C23 C24 119.2(8) . .
C22 C23 H23C 107.5 . .
C24 C23 H23C 107.5 . .
C22 C23 H23D 107.5 . .
C24 C23 H23D 107.5 . .
H23C C23 H23D 107.0 . .
C23 C24 H24A 109.5 . .
C23 C24 H24B 109.5 . .
H24A C24 H24B 109.5 . .
C23 C24 H24C 109.5 . .
H24A C24 H24C 109.5 . .
H24B C24 H24C 109.5 . .

loop_
_geom_bond_atom_site_label_1
_geom_bond_atom_site_label_2
_geom_bond_distance
_geom_bond_site_symmetry_2
N1 C2 1.366(4) .
N1 C6 1.365(3) .
N1 C1 1.471(4) .
O1 C13 1.226(3) .
O2 C13 1.362(3) .
O2 C14 1.440(4) .
O3 C10 1.219(3) .
O4 C10 1.362(3) .
O4 C11 1.444(3) .
C1 H1A 0.9600 .
C1 H1B 0.9600 .
C1 H1C 0.9600 .
C2 C3 1.346(5) .
C2 H2A 0.9300 .
C3 C4 1.394(5) .
C3 H3A 0.9300 .
C4 C5 1.364(4) .
C4 H4A 0.9300 .
C5 C6 1.398(4) .
C5 H5A 0.9300 .
C6 C7 1.450(4) .
C7 C13 1.437(4) .
C7 C8 1.444(4) .
C8 C9 1.360(4) .
C8 C16 1.500(4) .
C9 C10 1.445(4) .
C9 H9A 0.9300 .
C11 C12 1.492(4) .
C11 H11A 0.9700 .
C11 H11B 0.9700 .
C12 H12A 0.9600 .
C12 H12B 0.9600 .
C12 H12C 0.9600 .
C14 C15 1.499(5) .
C14 H14A 0.9700 .
C14 H14B 0.9700 .
C15 H15A 0.9600 .
C15 H15B 0.9600 .
C15 H15C 0.9600 .
C16 C17 1.392(4) .
C16 C21 1.392(4) .
C17 C18 1.381(4) .
C17 H17A 0.9300 .
C18 C19 1.380(5) .
C18 H18A 0.9300 .
C19 C20 1.378(5) .
C19 H19A 0.9300 .
C20 C21 1.389(4) .
C20 H20A 0.9300 .
C21 H21A 0.9300 .
C22 C23 1.396(8) .
C22 C22 1.546(15) 2_755
C22 H22A 0.9700 .
C22 H22B 0.9700 .
C23 C24 1.468(6) .
C23 H23C 0.9700 .
C23 H23D 0.9700 .
C24 H24A 0.9600 .
C24 H24B 0.9600 .
C24 H24C 0.9600 .

loop_
_geom_torsion_atom_site_label_1
_geom_torsion_atom_site_label_2
_geom_torsion_atom_site_label_3
_geom_torsion_atom_site_label_4
_geom_torsion
_geom_torsion_site_symmetry_1
C6 N1 C2 C3 2.8(4) .
C1 N1 C2 C3 -173.5(3) .
N1 C2 C3 C4 0.7(5) .
C2 C3 C4 C5 -1.2(5) .
C3 C4 C5 C6 -1.7(5) .
C2 N1 C6 C5 -5.4(4) .
C1 N1 C6 C5 170.7(3) .
C2 N1 C6 C7 172.4(3) .
C1 N1 C6 C7 -11.5(4) .
C4 C5 C6 N1 4.9(4) .
C4 C5 C6 C7 -172.8(3) .
N1 C6 C7 C13 -47.9(4) .
C5 C6 C7 C13 129.8(3) .
N1 C6 C7 C8 140.0(3) .
C5 C6 C7 C8 -42.3(4) .
C13 C7 C8 C9 155.4(3) .
C6 C7 C8 C9 -33.0(4) .
C13 C7 C8 C16 -27.2(4) .
C6 C7 C8 C16 144.5(3) .
C7 C8 C9 C10 -17.2(5) .
C16 C8 C9 C10 165.3(3) .
C11 O4 C10 O3 1.8(4) .
C11 O4 C10 C9 178.2(2) .
C8 C9 C10 O3 -5.7(5) .
C8 C9 C10 O4 178.2(3) .
C10 O4 C11 C12 -174.8(2) .
C14 O2 C13 O1 -15.1(4) .
C14 O2 C13 C7 165.4(2) .
C8 C7 C13 O1 157.0(3) .
C6 C7 C13 O1 -14.8(4) .
C8 C7 C13 O2 -23.5(4) .
C6 C7 C13 O2 164.6(2) .
C13 O2 C14 C15 -173.8(3) .
C9 C8 C16 C17 127.7(3) .
C7 C8 C16 C17 -50.0(4) .
C9 C8 C16 C21 -51.3(4) .
C7 C8 C16 C21 131.0(3) .
C21 C16 C17 C18 -1.4(4) .
C8 C16 C17 C18 179.6(3) .
C16 C17 C18 C19 -0.4(5) .
C17 C18 C19 C20 1.4(5) .
C18 C19 C20 C21 -0.6(5) .
C19 C20 C21 C16 -1.3(5) .
C17 C16 C21 C20 2.2(4) .
C8 C16 C21 C20 -178.7(3) .
C22 C22 C23 C24 -179.8(9) 2_755
